data_4324232
loop_
_publ_author_name
'Hung Huy Nguyen'
'Pham Chien Thang'
'Axel Rodenstein'
'Reinhard Kirmse'
'Ulrich Abram'

_publ_contact_author
;
      Ulrich Abram
      Free University of Berlin     
      Institute of Chemistry             
      Fabeckstrasse 34-36                     
      D-14195 Berlin         
      Germany                          
;
_publ_contact_author_email abram@chemie.fu-berlin.de
_publ_contact_author_fax '0049 (0)30 838 52676'
_publ_contact_author_phone '0049 (0)30 838 54002'
_publ_section_title
;
 Bipodal Acylthiourea Ligands as Building Blocks for Bi-, Tetra-, and
 Polynuclear Oxorhenium(V) Complexes
;
_journal_name_full 'Inorganic Chemistry'
_journal_page_first 590
_journal_page_last 596
_journal_paper_doi 10.1021/ic1017642
_journal_volume 50
_journal_year 2011
_chemical_formula_moiety 'C54 H80 N8 O8 Re2 S4'
_chemical_formula_sum 'C54 H80 N8 O8 Re2 S4'
_chemical_formula_weight 1469.90
_chemical_name_common '[ReO(Ome){phth(Bu2tu)2}]'
_space_group_IT_number 2
_symmetry_cell_setting triclinic
_symmetry_space_group_name_Hall '-P 1'
_symmetry_space_group_name_H-M 'P -1'
_atom_sites_solution_hydrogens geom
_atom_sites_solution_primary direct
_atom_sites_solution_secondary difmap
_audit_creation_method SHELXL-97
_cell_angle_alpha 76.888(10)
_cell_angle_beta 83.197(10)
_cell_angle_gamma 64.152(10)
_cell_formula_units_Z 1
_cell_length_a 9.2187(10)
_cell_length_b 10.3465(10)
_cell_length_c 18.489(2)
_cell_measurement_reflns_used 16741
_cell_measurement_temperature 200(2)
_cell_measurement_theta_max 29.63
_cell_measurement_theta_min 2.23
_cell_volume 1545.3(3)
_computing_cell_refinement 'STOE X-AREA'
_computing_data_collection 'STOE X-AREA'
_computing_data_reduction 'STOE X-RED'
_computing_molecular_graphics ORTEP3
_computing_publication_material 'SHELXL-97 (Sheldrick, 1997)'
_computing_structure_refinement 'SHELXL-97 (Sheldrick, 1997)'
_computing_structure_solution 'SHELXS-97 (Sheldrick, 1997)'
_diffrn_ambient_temperature 200(2)
_diffrn_detector_area_resol_mean 6.67
_diffrn_measured_fraction_theta_full 0.975
_diffrn_measured_fraction_theta_max 0.975
_diffrn_measurement_device_type 'STOE IPDS 2T'
_diffrn_measurement_method 'STOE IPDS 2T'
_diffrn_radiation_monochromator graphite
_diffrn_radiation_source 'fine-focus sealed tube'
_diffrn_radiation_type MoK\a
_diffrn_radiation_wavelength 0.71073
_diffrn_reflns_av_R_equivalents 0.0736
_diffrn_reflns_av_sigmaI/netI 0.0720
_diffrn_reflns_limit_h_max 12
_diffrn_reflns_limit_h_min -12
_diffrn_reflns_limit_k_max 14
_diffrn_reflns_limit_k_min -14
_diffrn_reflns_limit_l_max 23
_diffrn_reflns_limit_l_min -25
_diffrn_reflns_number 16221
_diffrn_reflns_theta_full 29.27
_diffrn_reflns_theta_max 29.27
_diffrn_reflns_theta_min 2.23
_diffrn_standards_decay_% 0.5
_exptl_absorpt_coefficient_mu 4.104
_exptl_absorpt_correction_T_max 0.8209
_exptl_absorpt_correction_T_min 0.4816
_exptl_absorpt_correction_type integration
_exptl_absorpt_process_details 'STOE X-RED'
_exptl_crystal_colour brown
_exptl_crystal_density_diffrn 1.580
_exptl_crystal_description plate
_exptl_crystal_F_000 738
_exptl_crystal_size_max 0.210
_exptl_crystal_size_mid 0.137
_exptl_crystal_size_min 0.030
_refine_diff_density_max 4.839
_refine_diff_density_min -1.679
_refine_diff_density_rms 0.273
_refine_ls_extinction_coef 0.0177(13)
_refine_ls_extinction_expression Fc^*^=kFc[1+0.001xFc^2^\l^3^/sin(2\q)]^-1/4^
_refine_ls_extinction_method SHELXL
_refine_ls_goodness_of_fit_ref 1.008
_refine_ls_hydrogen_treatment constr
_refine_ls_matrix_type full
_refine_ls_number_parameters 344
_refine_ls_number_reflns 8237
_refine_ls_number_restraints 0
_refine_ls_restrained_S_all 1.008
_refine_ls_R_factor_all 0.0858
_refine_ls_R_factor_gt 0.0578
_refine_ls_shift/su_max 0.001
_refine_ls_shift/su_mean 0.000
_refine_ls_structure_factor_coef Fsqd
_refine_ls_weighting_details 'calc w=1/[\s^2^(Fo^2^)+(0.0984P)^2^+0.0000P] where P=(Fo^2^+2Fc^2^)/3'
_refine_ls_weighting_scheme calc
_refine_ls_wR_factor_gt 0.1372
_refine_ls_wR_factor_ref 0.1580
_reflns_number_gt 6025
_reflns_number_total 8237
_reflns_threshold_expression >2sigma(I)
_cod_data_source_file ic1017642_si_002_3.cif
_cod_data_source_block hndiu
_cod_database_code 4324232

loop_
_symmetry_equiv_pos_as_xyz
'x, y, z'
'-x, -y, -z'

loop_
_atom_site_label
_atom_site_type_symbol
_atom_site_fract_x
_atom_site_fract_y
_atom_site_fract_z
_atom_site_U_iso_or_equiv
_atom_site_adp_type
_atom_site_occupancy
_atom_site_symmetry_multiplicity
_atom_site_calc_flag
_atom_site_refinement_flags
Re Re 0.93726(4) 0.44305(3) 0.302858(15) 0.04516(14) Uani 1 1 d .
O10 O 1.1245(7) 0.3055(6) 0.3199(4) 0.0571(13) Uani 1 1 d .
O20 O 0.7331(7) 0.6023(6) 0.3037(3) 0.0587(13) Uani 1 1 d .
C20 C 0.616(2) 0.6939(19) 0.3400(9) 0.139(7) Uani 1 1 d .
S1 S 0.8310(3) 0.3063(3) 0.26008(11) 0.0590(5) Uani 1 1 d .
C2 C 0.7328(10) 0.2472(8) 0.3381(4) 0.0493(16) Uani 1 1 d .
N3 N 0.7841(7) 0.2082(6) 0.4078(3) 0.0436(12) Uani 1 1 d .
C4 C 0.8473(8) 0.2706(7) 0.4409(4) 0.0388(13) Uani 1 1 d .
O5 O 0.8772(7) 0.3809(6) 0.4149(3) 0.0475(11) Uani 1 1 d .
C31 C 0.8706(7) 0.2110(7) 0.5222(4) 0.0378(12) Uani 1 1 d .
C32 C 0.8411(9) 0.0896(7) 0.5571(4) 0.0439(14) Uani 1 1 d .
H32 H 0.8148 0.0399 0.5286 0.053 Uiso 1 1 calc R
C33 C 0.9085(8) 0.2845(7) 0.5668(4) 0.0388(12) Uani 1 1 d .
H33 H 0.9322 0.3634 0.5447 0.047 Uiso 1 1 calc R
C34 C 0.8504(10) 0.0430(8) 0.6322(4) 0.0485(16) Uani 1 1 d .
H34 H 0.8347 -0.0404 0.6540 0.058 Uiso 1 1 calc R
N6 N 0.6004(8) 0.2320(7) 0.3286(4) 0.0497(14) Uani 1 1 d .
C41 C 0.5122(10) 0.1820(9) 0.3934(5) 0.0549(18) Uani 1 1 d .
H41A H 0.5891 0.1170 0.4316 0.066 Uiso 1 1 calc R
H41B H 0.4645 0.1258 0.3779 0.066 Uiso 1 1 calc R
C42 C 0.3796(11) 0.3052(11) 0.4270(6) 0.069(2) Uani 1 1 d .
H42 H 0.3024 0.3709 0.3882 0.082 Uiso 1 1 calc R
C43 C 0.2933(13) 0.2339(16) 0.4871(8) 0.093(4) Uani 1 1 d .
H43A H 0.2548 0.1786 0.4658 0.139 Uiso 1 1 calc R
H43B H 0.2039 0.3086 0.5075 0.139 Uiso 1 1 calc R
H43C H 0.3672 0.1698 0.5258 0.139 Uiso 1 1 calc R
C44 C 0.4410(12) 0.3938(12) 0.4580(7) 0.078(3) Uani 1 1 d .
H44A H 0.4933 0.4380 0.4190 0.117 Uiso 1 1 calc R
H44B H 0.5165 0.3310 0.4962 0.117 Uiso 1 1 calc R
H44C H 0.3523 0.4689 0.4784 0.117 Uiso 1 1 calc R
C45 C 0.5239(11) 0.2701(10) 0.2571(5) 0.059(2) Uani 1 1 d .
H45A H 0.5655 0.3318 0.2221 0.071 Uiso 1 1 calc R
H45B H 0.4090 0.3272 0.2634 0.071 Uiso 1 1 calc R
C46 C 0.5487(17) 0.1411(12) 0.2239(7) 0.086(3) Uani 1 1 d .
H46 H 0.4866 0.0929 0.2559 0.104 Uiso 1 1 calc R
C47 C 0.469(2) 0.1975(15) 0.1478(8) 0.114(5) Uani 1 1 d .
H47A H 0.3599 0.2675 0.1525 0.171 Uiso 1 1 calc R
H47B H 0.4710 0.1169 0.1297 0.171 Uiso 1 1 calc R
H47C H 0.5277 0.2434 0.1135 0.171 Uiso 1 1 calc R
C48 C 0.709(2) 0.031(2) 0.2223(11) 0.135(7) Uani 1 1 d .
H48A H 0.7098 -0.0461 0.2016 0.203 Uiso 1 1 calc R
H48B H 0.7485 -0.0069 0.2719 0.203 Uiso 1 1 calc R
H48C H 0.7759 0.0731 0.1923 0.203 Uiso 1 1 calc R
S11 S 0.9892(3) 0.5347(3) 0.17993(11) 0.0625(5) Uani 1 1 d .
C12 C 1.0805(10) 0.6500(8) 0.1813(4) 0.0483(16) Uani 1 1 d .
N13 N 1.0958(8) 0.7042(7) 0.2382(3) 0.0456(13) Uani 1 1 d .
C14 C 1.0605(8) 0.6720(7) 0.3096(4) 0.0417(13) Uani 1 1 d .
O15 O 1.0129(7) 0.5773(5) 0.3441(3) 0.0503(12) Uani 1 1 d .
C131 C 1.0891(8) 0.7596(7) 0.3559(4) 0.0407(13) Uani 1 1 d .
C132 C 1.1173(9) 0.8822(8) 0.3236(4) 0.0472(15) Uani 1 1 d .
H132 H 1.1144 0.9135 0.2723 0.057 Uiso 1 1 calc R
N16 N 1.1463(8) 0.6933(6) 0.1160(3) 0.0443(12) Uani 1 1 d .
C141 C 1.1322(11) 0.6604(9) 0.0473(5) 0.0568(19) Uani 1 1 d .
H14A H 1.1088 0.5752 0.0574 0.068 Uiso 1 1 calc R
H14B H 1.2351 0.6351 0.0207 0.068 Uiso 1 1 calc R
C142 C 0.9989(12) 0.7883(10) -0.0037(5) 0.063(2) Uani 1 1 d .
H142 H 1.0262 0.8723 -0.0138 0.075 Uiso 1 1 calc R
C143 C 1.0020(18) 0.7467(14) -0.0779(7) 0.094(4) Uani 1 1 d .
H14C H 1.1089 0.7174 -0.0994 0.141 Uiso 1 1 calc R
H14D H 0.9279 0.8295 -0.1108 0.141 Uiso 1 1 calc R
H14E H 0.9712 0.6671 -0.0703 0.141 Uiso 1 1 calc R
C144 C 0.8359(15) 0.8358(17) 0.0313(7) 0.103(4) Uani 1 1 d .
H14F H 0.8379 0.8615 0.0778 0.154 Uiso 1 1 calc R
H14G H 0.8028 0.7575 0.0398 0.154 Uiso 1 1 calc R
H14H H 0.7612 0.9194 -0.0009 0.154 Uiso 1 1 calc R
C145 C 1.2284(10) 0.7908(9) 0.1133(4) 0.0529(17) Uani 1 1 d .
H14I H 1.1647 0.8654 0.1421 0.064 Uiso 1 1 calc R
H14J H 1.2329 0.8398 0.0623 0.064 Uiso 1 1 calc R
C146 C 1.3977(12) 0.7103(11) 0.1429(5) 0.063(2) Uani 1 1 d .
H146 H 1.3931 0.6562 0.1933 0.076 Uiso 1 1 calc R
C147 C 1.4619(14) 0.8210(14) 0.1465(7) 0.084(3) Uani 1 1 d .
H14K H 1.3903 0.8884 0.1767 0.126 Uiso 1 1 calc R
H14L H 1.4691 0.8738 0.0974 0.126 Uiso 1 1 calc R
H14M H 1.5670 0.7709 0.1679 0.126 Uiso 1 1 calc R
C148 C 1.5131(13) 0.6021(12) 0.0959(7) 0.080(3) Uani 1 1 d .
H14N H 1.4740 0.5306 0.0944 0.120 Uiso 1 1 calc R
H14O H 1.6180 0.5539 0.1174 0.120 Uiso 1 1 calc R
H14P H 1.5201 0.6536 0.0464 0.120 Uiso 1 1 calc R

loop_
_atom_site_aniso_label
_atom_site_aniso_U_11
_atom_site_aniso_U_22
_atom_site_aniso_U_33
_atom_site_aniso_U_23
_atom_site_aniso_U_13
_atom_site_aniso_U_12
Re 0.0607(2) 0.0534(2) 0.03500(16) -0.00765(11) -0.00413(10) -0.03623(14)
O10 0.057(3) 0.057(3) 0.067(4) -0.009(3) -0.001(3) -0.034(3)
O20 0.055(3) 0.058(3) 0.059(3) -0.008(3) -0.002(2) -0.021(3)
C20 0.123(12) 0.123(12) 0.091(10) -0.022(9) 0.015(8) 0.017(10)
S1 0.0834(14) 0.0815(14) 0.0394(9) -0.0124(9) -0.0026(9) -0.0592(12)
C2 0.060(4) 0.053(4) 0.045(4) -0.010(3) -0.011(3) -0.031(3)
N3 0.052(3) 0.047(3) 0.041(3) -0.008(2) -0.006(2) -0.028(3)
C4 0.042(3) 0.045(3) 0.036(3) -0.011(3) 0.000(2) -0.023(3)
O5 0.070(3) 0.050(3) 0.034(2) -0.003(2) -0.004(2) -0.037(2)
C31 0.040(3) 0.039(3) 0.037(3) -0.006(2) 0.001(2) -0.020(3)
C32 0.053(4) 0.037(3) 0.049(4) -0.009(3) -0.006(3) -0.024(3)
C33 0.042(3) 0.041(3) 0.038(3) -0.009(3) 0.000(2) -0.022(3)
C34 0.064(4) 0.037(3) 0.051(4) -0.007(3) 0.000(3) -0.029(3)
N6 0.060(4) 0.055(3) 0.050(3) -0.008(3) -0.009(3) -0.038(3)
C41 0.058(4) 0.057(4) 0.061(5) -0.002(4) -0.011(3) -0.037(4)
C42 0.056(5) 0.072(6) 0.079(6) -0.002(5) -0.007(4) -0.033(4)
C43 0.066(6) 0.125(10) 0.096(9) -0.016(8) 0.011(6) -0.055(7)
C44 0.059(5) 0.070(6) 0.102(8) -0.028(6) -0.004(5) -0.020(4)
C45 0.077(5) 0.065(5) 0.054(4) -0.002(4) -0.022(4) -0.046(4)
C46 0.120(9) 0.077(6) 0.075(7) -0.011(5) -0.038(6) -0.045(6)
C47 0.183(15) 0.095(9) 0.083(8) -0.008(7) -0.062(9) -0.066(10)
C48 0.116(11) 0.145(14) 0.148(15) -0.079(13) -0.049(10) -0.022(10)
S11 0.0997(16) 0.0800(14) 0.0367(9) -0.0111(9) -0.0004(9) -0.0650(13)
C12 0.062(4) 0.053(4) 0.041(4) -0.011(3) 0.001(3) -0.034(3)
N13 0.061(3) 0.051(3) 0.037(3) -0.010(2) -0.001(2) -0.034(3)
C14 0.049(3) 0.041(3) 0.039(3) -0.009(3) -0.003(3) -0.020(3)
O15 0.082(4) 0.048(3) 0.040(2) -0.008(2) -0.007(2) -0.044(3)
C131 0.045(3) 0.039(3) 0.041(3) -0.006(3) -0.002(3) -0.020(3)
C132 0.059(4) 0.043(3) 0.042(3) -0.006(3) -0.005(3) -0.023(3)
N16 0.060(3) 0.040(3) 0.030(3) -0.005(2) 0.001(2) -0.021(3)
C141 0.077(5) 0.054(4) 0.048(4) -0.010(3) 0.012(4) -0.038(4)
C142 0.091(6) 0.067(5) 0.046(4) -0.011(4) -0.004(4) -0.047(5)
C143 0.128(10) 0.091(8) 0.063(6) -0.031(6) -0.013(6) -0.036(7)
C144 0.089(8) 0.121(11) 0.070(7) 0.007(7) -0.002(6) -0.032(7)
C145 0.069(5) 0.059(4) 0.040(4) -0.003(3) -0.002(3) -0.039(4)
C146 0.078(6) 0.076(6) 0.047(4) -0.002(4) 0.001(4) -0.049(5)
C147 0.086(7) 0.098(8) 0.090(8) -0.009(6) -0.012(6) -0.061(6)
C148 0.075(6) 0.076(6) 0.078(7) -0.007(5) -0.007(5) -0.025(5)

loop_
_atom_type_symbol
_atom_type_description
_atom_type_scat_dispersion_real
_atom_type_scat_dispersion_imag
_atom_type_scat_source
C C 0.0033 0.0016 'International Tables Vol C Tables 4.2.6.8 and 6.1.1.4'
H H 0.0000 0.0000 'International Tables Vol C Tables 4.2.6.8 and 6.1.1.4'
N N 0.0061 0.0033 'International Tables Vol C Tables 4.2.6.8 and 6.1.1.4'
O O 0.0106 0.0060 'International Tables Vol C Tables 4.2.6.8 and 6.1.1.4'
S S 0.1246 0.1234 'International Tables Vol C Tables 4.2.6.8 and 6.1.1.4'
Re Re -1.0185 7.2310 'International Tables Vol C Tables 4.2.6.8 and 6.1.1.4'

loop_
_geom_angle_atom_site_label_1
_geom_angle_atom_site_label_2
_geom_angle_atom_site_label_3
_geom_angle
_geom_angle_site_symmetry_1
_geom_angle_site_symmetry_3
O10 Re O20 168.0(3) . .
O10 Re O5 87.5(3) . .
O20 Re O5 83.5(2) . .
O10 Re O15 88.2(2) . .
O20 Re O15 83.2(2) . .
O5 Re O15 84.40(19) . .
O10 Re S11 96.7(2) . .
O20 Re S11 91.9(2) . .
O5 Re S11 174.60(15) . .
O15 Re S11 92.34(15) . .
O10 Re S1 96.2(2) . .
O20 Re S1 92.2(2) . .
O5 Re S1 93.58(14) . .
O15 Re S1 175.14(17) . .
S11 Re S1 89.33(7) . .
C20 O20 Re 149.9(9) . .
C2 S1 Re 104.1(2) . .
N6 C2 N3 116.0(7) . .
N6 C2 S1 118.8(6) . .
N3 C2 S1 125.1(6) . .
C4 N3 C2 128.4(6) . .
O5 C4 N3 129.0(6) . .
O5 C4 C31 116.5(5) . .
N3 C4 C31 114.2(6) . .
C4 O5 Re 124.9(4) . .
C32 C31 C33 118.1(6) . .
C32 C31 C4 121.6(6) . .
C33 C31 C4 120.1(6) . .
C34 C32 C31 121.1(6) . .
C131 C33 C31 120.7(6) 2_766 .
C32 C34 C132 120.9(7) . 2_766
C2 N6 C45 124.5(7) . .
C2 N6 C41 120.9(6) . .
C45 N6 C41 114.5(6) . .
N6 C41 C42 114.5(7) . .
C44 C42 C41 113.5(7) . .
C44 C42 C43 111.2(10) . .
C41 C42 C43 106.7(9) . .
N6 C45 C46 115.0(8) . .
C48 C46 C45 116.6(10) . .
C48 C46 C47 112.9(13) . .
C45 C46 C47 109.2(9) . .
C12 S11 Re 107.8(3) . .
N13 C12 N16 114.2(6) . .
N13 C12 S11 129.3(6) . .
N16 C12 S11 116.4(5) . .
C14 N13 C12 129.2(6) . .
O15 C14 N13 130.4(6) . .
O15 C14 C131 116.0(6) . .
N13 C14 C131 113.5(6) . .
C14 O15 Re 129.7(5) . .
C132 C131 C33 119.2(6) . 2_766
C132 C131 C14 121.4(6) . .
C33 C131 C14 119.4(6) 2_766 .
C34 C132 C131 119.9(7) 2_766 .
C12 N16 C141 124.0(7) . .
C12 N16 C145 119.3(6) . .
C141 N16 C145 116.6(6) . .
N16 C141 C142 114.1(7) . .
C144 C142 C143 111.5(11) . .
C144 C142 C141 113.4(8) . .
C143 C142 C141 110.0(8) . .
N16 C145 C146 113.5(7) . .
C145 C146 C147 109.1(8) . .
C145 C146 C148 113.1(8) . .
C147 C146 C148 109.3(9) . .

loop_
_geom_bond_atom_site_label_1
_geom_bond_atom_site_label_2
_geom_bond_distance
_geom_bond_site_symmetry_2
Re O10 1.699(6) .
Re O20 1.886(6) .
Re O5 2.109(5) .
Re O15 2.109(4) .
Re S11 2.336(2) .
Re S1 2.3424(19) .
O20 C20 1.321(14) .
S1 C2 1.745(9) .
C2 N6 1.333(9) .
C2 N3 1.338(9) .
N3 C4 1.313(8) .
C4 O5 1.266(8) .
C4 C31 1.492(9) .
C31 C32 1.398(9) .
C31 C33 1.402(9) .
C32 C34 1.363(11) .
C33 C131 1.399(9) 2_766
C34 C132 1.379(10) 2_766
N6 C45 1.464(10) .
N6 C41 1.489(11) .
C41 C42 1.525(13) .
C42 C44 1.502(15) .
C42 C43 1.531(15) .
C45 C46 1.511(13) .
C46 C48 1.416(18) .
C46 C47 1.535(15) .
S11 C12 1.739(8) .
C12 N13 1.347(9) .
C12 N16 1.358(9) .
N13 C14 1.323(9) .
C14 O15 1.259(9) .
C14 C131 1.495(9) .
C131 C132 1.393(10) .
C131 C33 1.399(9) 2_766
C132 C34 1.379(10) 2_766
N16 C141 1.420(10) .
N16 C145 1.493(10) .
C141 C142 1.562(13) .
C142 C144 1.479(16) .
C142 C143 1.522(13) .
C145 C146 1.513(12) .
C146 C147 1.518(14) .
C146 C148 1.524(14) .
